data_4317931
loop_
_publ_author_name
'N. Dastagiri Reddy'
'Herbert W. Roesky'
'Mathias Noltemeyer'
'Hans-Georg Schmidt'

_publ_section_title
;
 Reactions of AlH3.NMe3 with Nitriles: Structural Characterization and
 Substitution Reactions of Hexameric Aluminum Imides
;
_journal_name_full 'Inorganic Chemistry'
_journal_page_first 2374
_journal_page_last 2378
_journal_paper_doi 10.1021/ic011101g
_journal_volume 41
_journal_year 2002
_chemical_formula_sum 'C53.25 H48 Al6 F18 N6'
_chemical_formula_weight 1275.86
_chemical_melting_point 240
_chemical_name_systematic
;
  compound 3
;
_space_group_IT_number 2
_symmetry_cell_setting triclinic
_symmetry_space_group_name_Hall '-P 1'
_symmetry_space_group_name_H-M 'P -1'
_atom_sites_solution_hydrogens geom
_atom_sites_solution_primary direct
_atom_sites_solution_secondary difmap
_audit_creation_method SHELXL-97
_cell_angle_alpha 96.11(7)
_cell_angle_beta 102.23(4)
_cell_angle_gamma 106.79(3)
_cell_formula_units_Z 4
_cell_length_a 17.527(11)
_cell_length_b 18.894(12)
_cell_length_c 19.246(15)
_cell_measurement_reflns_used 45
_cell_measurement_temperature 200(2)
_cell_measurement_theta_max 12.5
_cell_measurement_theta_min 10
_cell_volume 5867(7)
_computing_cell_refinement DIF4
_computing_data_collection DIF4
_computing_data_reduction REDU4
_computing_molecular_graphics SHELXTL
_computing_publication_material SHELXTL
_computing_structure_refinement 'SHELXL-97 (Sheldrick, 1997)'
_computing_structure_solution 'SHELXS-97 (Sheldrick, 1990)'
_diffrn_ambient_temperature 200(2)
_diffrn_measured_fraction_theta_full 0.959
_diffrn_measured_fraction_theta_max 0.959
_diffrn_measurement_device_type 'STOE AED2'
_diffrn_measurement_method 'profile fit'
_diffrn_radiation_monochromator graphite
_diffrn_radiation_source 'fine-focus sealed tube'
_diffrn_radiation_type MoK\a
_diffrn_radiation_wavelength 0.71073
_diffrn_reflns_av_R_equivalents 0.0965
_diffrn_reflns_av_sigmaI/netI 0.0498
_diffrn_reflns_limit_h_max 18
_diffrn_reflns_limit_h_min -18
_diffrn_reflns_limit_k_max 19
_diffrn_reflns_limit_k_min -19
_diffrn_reflns_limit_l_max 20
_diffrn_reflns_limit_l_min -19
_diffrn_reflns_number 17020
_diffrn_reflns_theta_full 22.20
_diffrn_reflns_theta_max 22.20
_diffrn_reflns_theta_min 3.51
_diffrn_standards_decay_% none
_diffrn_standards_interval_time '90 min'
_diffrn_standards_number 3
_exptl_absorpt_coefficient_mu 0.209
_exptl_absorpt_correction_T_max 0.9400
_exptl_absorpt_correction_T_min 0.8185
_exptl_absorpt_correction_type none
_exptl_crystal_colour none
_exptl_crystal_density_diffrn 1.444
_exptl_crystal_density_method 'not measured'
_exptl_crystal_description blocks
_exptl_crystal_F_000 2598
_exptl_crystal_size_max 1.00
_exptl_crystal_size_mid 0.60
_exptl_crystal_size_min 0.30
_refine_diff_density_max 1.760
_refine_diff_density_min -0.706
_refine_diff_density_rms 0.134
_refine_ls_extinction_method none
_refine_ls_goodness_of_fit_ref 1.429
_refine_ls_hydrogen_treatment mixed
_refine_ls_matrix_type fullcycle
_refine_ls_number_parameters 1497
_refine_ls_number_reflns 14183
_refine_ls_number_restraints 1044
_refine_ls_restrained_S_all 1.382
_refine_ls_R_factor_all 0.1637
_refine_ls_R_factor_gt 0.1125
_refine_ls_shift/su_max 0.007
_refine_ls_shift/su_mean 0.002
_refine_ls_structure_factor_coef Fsqd
_refine_ls_weighting_details 'calc w=1/[\s^2^(Fo^2^)+(0.2000P)^2^+0.0000P] where P=(Fo^2^+2Fc^2^)/3'
_refine_ls_weighting_scheme calc
_refine_ls_wR_factor_gt 0.3108
_refine_ls_wR_factor_ref 0.3831
_reflns_number_gt 8772
_reflns_number_total 14183
_reflns_threshold_expression >2sigma(I)
_cod_data_source_file ic011101g_2.cif
_cod_data_source_block roe985a
_cod_database_code 4317931

loop_
_symmetry_equiv_pos_as_xyz
'x, y, z'
'-x, -y, -z'

loop_
_atom_site_label
_atom_site_type_symbol
_atom_site_fract_x
_atom_site_fract_y
_atom_site_fract_z
_atom_site_U_iso_or_equiv
_atom_site_adp_type
_atom_site_occupancy
_atom_site_symmetry_multiplicity
_atom_site_calc_flag
_atom_site_refinement_flags
_atom_site_disorder_assembly
_atom_site_disorder_group
Al1 Al 0.38073(14) -0.00404(13) 0.43918(13) 0.0301(6) Uani 1 1 d DU . .
H1 H 0.323(3) -0.005(6) 0.409(4) 0.082(11) Uiso 1 1 d D . .
N1 N 0.4161(4) -0.0866(3) 0.4166(3) 0.0300(15) Uani 1 1 d U . .
C1 C 0.3560(5) -0.1482(4) 0.3557(4) 0.040(2) Uani 1 1 d U . .
H1A H 0.3682 -0.1957 0.3604 0.047 Uiso 1 1 calc R . .
H1B H 0.2994 -0.1558 0.3612 0.047 Uiso 1 1 calc R . .
Al2 Al 0.42167(14) -0.10539(13) 0.51548(13) 0.0295(6) Uani 1 1 d DU . .
H2 H 0.381(5) -0.154(3) 0.524(5) 0.082(11) Uiso 1 1 d D . .
N2 N 0.3945(4) -0.0175(4) 0.5412(3) 0.0287(15) Uani 1 1 d U . .
C2 C 0.3210(5) -0.0293(5) 0.5719(4) 0.040(2) Uani 1 1 d U . .
H2A H 0.2746 -0.0715 0.5403 0.049 Uiso 1 1 calc R . .
H2B H 0.3041 0.0164 0.5727 0.049 Uiso 1 1 calc R . .
Al3 Al 0.47199(15) 0.08047(13) 0.56852(13) 0.0308(6) Uani 1 1 d DU . .
H3 H 0.465(6) 0.119(4) 0.608(4) 0.082(11) Uiso 1 1 d D . .
N3 N 0.4652(4) 0.0908(3) 0.4674(3) 0.0308(15) Uani 1 1 d U . .
C3 C 0.4374(5) 0.1545(4) 0.4431(4) 0.036(2) Uani 1 1 d U . .
H3A H 0.4778 0.2023 0.4718 0.044 Uiso 1 1 calc R . .
H3B H 0.3840 0.1502 0.4546 0.044 Uiso 1 1 calc R . .
Al4 Al 0.05020(15) -0.06908(13) -0.06028(13) 0.0300(6) Uani 1 1 d DU . .
H4 H 0.085(5) -0.094(5) -0.086(5) 0.082(11) Uiso 1 1 d D . .
N4 N 0.1159(4) 0.0332(3) -0.0256(3) 0.0294(15) Uani 1 1 d U . .
C4 C 0.1970(5) 0.0567(5) -0.0465(5) 0.041(2) Uani 1 1 d U . .
H4A H 0.2315 0.1066 -0.0176 0.049 Uiso 1 1 calc R . .
H4B H 0.2265 0.0204 -0.0345 0.049 Uiso 1 1 calc R . .
Al5 Al 0.07118(14) 0.11081(13) -0.00735(13) 0.0305(6) Uani 1 1 d DU . .
H5 H 0.1041 0.1629 -0.0102 0.037 Uiso 1 1 calc RD . .
N5 N 0.0648(4) 0.0882(3) 0.0892(3) 0.0286(15) Uani 1 1 d U . .
C5 C 0.1087(6) 0.1505(4) 0.1546(5) 0.042(2) Uani 1 1 d U . .
H5A H 0.1665 0.1734 0.1527 0.050 Uiso 1 1 calc R . .
H5B H 0.0819 0.1900 0.1518 0.050 Uiso 1 1 calc R . .
C5A C -0.0156(10) 0.2316(8) 0.4548(6) 0.103(5) Uani 1 1 d U . .
H5AA H 0.0363 0.2201 0.4667 0.155 Uiso 1 1 calc R . .
H5AB H -0.0612 0.1881 0.4571 0.155 Uiso 1 1 calc R . .
H5AC H -0.0123 0.2749 0.4896 0.155 Uiso 1 1 calc R . .
Al6 Al 0.11677(14) 0.01513(13) 0.07335(13) 0.0302(6) Uani 1 1 d DU . .
H6 H 0.1713 0.0219 0.1071 0.036 Uiso 1 1 calc RD . .
N6 N 0.0442(4) -0.0835(3) 0.0391(3) 0.0305(16) Uani 1 1 d U . .
C6 C 0.0751(5) -0.1442(5) 0.0661(4) 0.035(2) Uani 1 1 d U . .
H6A H 0.1315 -0.1356 0.0597 0.041 Uiso 1 1 calc R . .
H6B H 0.0397 -0.1930 0.0356 0.041 Uiso 1 1 calc R . .
Al7 Al 0.74659(14) 0.39734(13) 0.28381(13) 0.0316(6) Uani 1 1 d DU . .
H7 H 0.737(6) 0.346(3) 0.301(5) 0.082(11) Uiso 1 1 d D . .
N7 N 0.8447(4) 0.4778(4) 0.3258(3) 0.0296(15) Uani 1 1 d U . .
C7 C 0.9099(5) 0.4596(6) 0.3790(4) 0.041(2) Uani 1 1 d U . .
H7A H 0.9607 0.5036 0.3928 0.049 Uiso 1 1 calc R . .
H7B H 0.9228 0.4171 0.3550 0.049 Uiso 1 1 calc R . .
Al8 Al 0.84960(15) 0.57922(14) 0.33820(13) 0.0344(6) Uani 1 1 d DU . .
H8 H 0.904(3) 0.608(5) 0.377(4) 0.082(11) Uiso 1 1 d D . .
N8 N 0.7471(4) 0.5967(4) 0.3203(4) 0.0349(16) Uani 1 1 d U . .
C8 C 0.7447(7) 0.6620(5) 0.3696(5) 0.054(3) Uani 1 1 d U . .
H8A H 0.6949 0.6749 0.3483 0.065 Uiso 1 1 calc R . .
H8B H 0.7932 0.7056 0.3713 0.065 Uiso 1 1 calc R . .
Al9 Al 0.85996(14) 0.48481(14) 0.22780(13) 0.0325(6) Uani 1 1 d DU . .
H9 H 0.916(3) 0.481(6) 0.220(5) 0.082(11) Uiso 1 1 d D . .
N9 N 0.8551(4) 0.5843(4) 0.2371(4) 0.0342(16) Uani 1 1 d U . .
C9 C 0.9279(5) 0.6404(5) 0.2240(4) 0.041(2) Uani 1 1 d U . .
H9A H 0.9787 0.6356 0.2543 0.049 Uiso 1 1 calc R . .
H9B H 0.9263 0.6916 0.2394 0.049 Uiso 1 1 calc R . .
Al10 Al 0.75776(15) 0.61003(13) 0.22229(13) 0.0327(6) Uani 1 1 d DU . .
H10 H 0.764(6) 0.663(3) 0.209(5) 0.082(11) Uiso 1 1 d D . .
N10 N 0.6591(4) 0.5300(4) 0.1801(4) 0.0339(17) Uani 1 1 d U . .
C10 C 0.5938(6) 0.5497(6) 0.1287(5) 0.050(3) Uani 1 1 d U . .
H10A H 0.5858 0.5953 0.1521 0.060 Uiso 1 1 calc R . .
H10B H 0.5410 0.5081 0.1183 0.060 Uiso 1 1 calc R . .
C11 C 0.3588(5) -0.1317(4) 0.2814(4) 0.0333(19) Uani 1 1 d U . .
F11 F 0.2914(4) -0.0936(5) 0.0297(3) 0.093(2) Uani 1 1 d U . .
Al11 Al 0.65438(14) 0.42771(13) 0.16734(13) 0.0333(6) Uani 1 1 d DU . .
H11 H 0.606(4) 0.389(4) 0.126(4) 0.082(11) Uiso 1 1 d D . .
N11 N 0.7577(4) 0.4110(3) 0.1862(4) 0.0338(16) Uani 1 1 d U . .
C12 C 0.4055(5) -0.1588(5) 0.2427(5) 0.043(2) Uani 1 1 d U . .
H12A H 0.4359 -0.1892 0.2630 0.051 Uiso 1 1 calc R . .
F12 F 0.3972(4) -0.1233(3) 0.0335(3) 0.0675(17) Uani 1 1 d U . .
Al12 Al 0.64425(14) 0.52197(14) 0.27821(14) 0.0338(6) Uani 1 1 d DU . .
H12 H 0.591(4) 0.534(6) 0.284(5) 0.082(11) Uiso 1 1 d D . .
N12 N 0.6490(4) 0.4230(3) 0.2690(3) 0.0292(15) Uani 1 1 d U . .
C13 C 0.4088(6) -0.1425(5) 0.1753(5) 0.049(2) Uani 1 1 d U . .
H13A H 0.4419 -0.1611 0.1497 0.059 Uiso 1 1 calc R . .
F13 F 0.4083(6) -0.0115(3) 0.0732(3) 0.103(3) Uani 1 1 d U . .
C14 C 0.3640(5) -0.0992(4) 0.1447(4) 0.0332(19) Uani 1 1 d U . .
C15 C 0.3171(5) -0.0719(5) 0.1820(5) 0.038(2) Uani 1 1 d U . .
H15A H 0.2863 -0.0421 0.1610 0.046 Uiso 1 1 calc R . .
C16 C 0.3144(5) -0.0877(5) 0.2507(5) 0.038(2) Uani 1 1 d U . .
H16A H 0.2822 -0.0683 0.2766 0.046 Uiso 1 1 calc R . .
C17 C 0.3661(6) -0.0818(5) 0.0711(5) 0.046(2) Uani 1 1 d U . .
C21 C 0.3388(5) -0.0465(5) 0.6489(5) 0.038(2) Uani 1 1 d U . .
F21 F 0.4236(5) -0.1402(6) 0.8747(5) 0.144(4) Uani 1 1 d U . .
C22 C 0.3793(6) 0.0103(5) 0.7098(5) 0.046(2) Uani 1 1 d U . .
H22A H 0.3977 0.0612 0.7039 0.055 Uiso 1 1 calc R . .
F22 F 0.4055(7) -0.0402(5) 0.9129(4) 0.137(4) Uani 1 1 d U . .
C23 C 0.3926(6) -0.0072(5) 0.7778(5) 0.052(2) Uani 1 1 d U . .
H23A H 0.4208 0.0321 0.8182 0.063 Uiso 1 1 calc R . .
F23 F 0.3045(4) -0.1379(4) 0.8726(3) 0.083(2) Uani 1 1 d U . .
C24 C 0.3667(6) -0.0790(5) 0.7889(5) 0.048(2) Uani 1 1 d U . .
C25 C 0.3277(6) -0.1371(5) 0.7279(5) 0.050(3) Uani 1 1 d U . .
H25A H 0.3101 -0.1878 0.7347 0.060 Uiso 1 1 calc R . .
C26 C 0.3150(5) -0.1215(5) 0.6598(5) 0.046(2) Uani 1 1 d U . .
H26A H 0.2899 -0.1613 0.6194 0.055 Uiso 1 1 calc R . .
C27 C 0.3758(7) -0.0987(6) 0.8626(6) 0.063(3) Uani 1 1 d U . .
C31 C 0.4273(4) 0.1592(4) 0.3640(4) 0.0275(18) Uani 1 1 d U . .
F31 F 0.3939(5) 0.1260(4) 0.0987(3) 0.080(2) Uani 1 1 d U . .
C32 C 0.4477(5) 0.1117(5) 0.3150(5) 0.045(2) Uani 1 1 d U . .
H32A H 0.4688 0.0736 0.3309 0.054 Uiso 1 1 calc R . .
F32 F 0.3163(3) 0.1897(3) 0.1156(3) 0.0656(16) Uani 1 1 d U . .
C33 C 0.4372(5) 0.1202(5) 0.2447(5) 0.039(2) Uani 1 1 d U . .
H33A H 0.4527 0.0889 0.2121 0.047 Uiso 1 1 calc R . .
F33 F 0.4423(4) 0.2449(4) 0.1324(3) 0.084(2) Uani 1 1 d U . .
C34 C 0.4041(5) 0.1741(4) 0.2198(5) 0.034(2) Uani 1 1 d U . .
C35 C 0.3839(5) 0.2205(4) 0.2668(4) 0.035(2) Uani 1 1 d U . .
H35A H 0.3618 0.2578 0.2501 0.042 Uiso 1 1 calc R . .
C36 C 0.3959(5) 0.2133(4) 0.3395(5) 0.035(2) Uani 1 1 d U . .
H36A H 0.3821 0.2460 0.3721 0.042 Uiso 1 1 calc R . .
C37 C 0.3911(6) 0.1828(5) 0.1428(5) 0.045(2) Uani 1 1 d U . .
C41 C 0.1868(5) 0.0606(5) -0.1246(5) 0.038(2) Uani 1 1 d U . .
F41 F 0.1432(5) 0.0093(5) -0.3913(3) 0.106(3) Uani 1 1 d U . .
C42 C 0.1942(6) 0.0047(5) -0.1710(5) 0.047(2) Uani 1 1 d U . .
H42A H 0.2041 -0.0377 -0.1532 0.056 Uiso 1 1 calc R . .
F42 F 0.2352(5) 0.1116(4) -0.3592(4) 0.100(2) Uani 1 1 d U . .
C43 C 0.1875(6) 0.0083(5) -0.2438(5) 0.054(3) Uani 1 1 d U . .
H43A H 0.1955 -0.0300 -0.2748 0.064 Uiso 1 1 calc R . .
F43 F 0.1126(7) 0.1084(7) -0.3735(4) 0.162(5) Uani 1 1 d U . .
C44 C 0.1692(5) 0.0682(5) -0.2709(5) 0.044(2) Uani 1 1 d U . .
C45 C 0.1625(6) 0.1244(5) -0.2251(5) 0.050(2) Uani 1 1 d U . .
H45A H 0.1511 0.1661 -0.2431 0.059 Uiso 1 1 calc R . .
C46 C 0.1723(6) 0.1215(5) -0.1522(5) 0.049(2) Uani 1 1 d U . .
H46A H 0.1690 0.1621 -0.1206 0.058 Uiso 1 1 calc R . .
C47 C 0.1635(7) 0.0754(7) -0.3472(6) 0.069(3) Uani 1 1 d U . .
C51 C 0.1086(5) 0.1247(4) 0.2255(4) 0.0335(19) Uani 1 1 d U . .
F51 F 0.0812(6) 0.0967(5) 0.4706(4) 0.118(3) Uani 1 1 d U . .
C52 C 0.0433(6) 0.1201(5) 0.2572(4) 0.043(2) Uani 1 1 d U . .
H52A H -0.0033 0.1316 0.2323 0.051 Uiso 1 1 calc R . .
F52 F 0.1905(6) 0.0831(6) 0.4759(4) 0.126(3) Uani 1 1 d U . .
C53 C 0.0447(6) 0.0994(5) 0.3238(5) 0.053(3) Uani 1 1 d U . .
H53A H -0.0002 0.0970 0.3448 0.063 Uiso 1 1 calc R . .
F53 F 0.0844(9) -0.0085(5) 0.4308(4) 0.194(6) Uani 1 1 d U . .
C54 C 0.1118(6) 0.0822(5) 0.3595(5) 0.042(2) Uani 1 1 d U . .
C55 C 0.1774(5) 0.0851(5) 0.3295(4) 0.041(2) Uani 1 1 d U . .
H55A H 0.2231 0.0719 0.3539 0.049 Uiso 1 1 calc R . .
C56 C 0.1752(5) 0.1074(5) 0.2637(5) 0.042(2) Uani 1 1 d U . .
H56A H 0.2211 0.1112 0.2437 0.051 Uiso 1 1 calc R . .
C57 C 0.1150(7) 0.0619(5) 0.4331(5) 0.054(3) Uani 1 1 d U . .
C61 C 0.0776(4) -0.1501(4) 0.1442(4) 0.0279(18) Uani 1 1 d U . .
F61 F 0.1570(4) -0.1417(4) 0.4083(3) 0.097(3) Uani 1 1 d U . .
C62 C 0.0496(5) -0.1070(5) 0.1895(4) 0.037(2) Uani 1 1 d U . .
H62A H 0.0282 -0.0698 0.1715 0.045 Uiso 1 1 calc R . .
F62 F 0.0266(4) -0.1672(4) 0.3869(3) 0.087(2) Uani 1 1 d U . .
C63 C 0.0521(5) -0.1168(5) 0.2601(5) 0.039(2) Uani 1 1 d U . .
H63A H 0.0321 -0.0869 0.2900 0.047 Uiso 1 1 calc R . .
F63 F 0.0785(5) -0.2531(3) 0.3695(3) 0.080(2) Uani 1 1 d U . .
C64 C 0.0839(5) -0.1702(4) 0.2868(4) 0.033(2) Uani 1 1 d U . .
C65 C 0.1131(5) -0.2145(5) 0.2421(5) 0.039(2) Uani 1 1 d U . .
H65A H 0.1350 -0.2513 0.2603 0.046 Uiso 1 1 calc R . .
C66 C 0.1096(5) -0.2039(4) 0.1712(5) 0.035(2) Uani 1 1 d U . .
H66A H 0.1292 -0.2337 0.1410 0.043 Uiso 1 1 calc R . .
C67 C 0.0872(5) -0.1821(5) 0.3616(5) 0.042(2) Uani 1 1 d U . .
C71 C 0.8847(5) 0.4393(5) 0.4470(5) 0.040(2) Uani 1 1 d U . .
F71 F 0.7721(4) 0.3146(4) 0.6348(3) 0.0790(19) Uani 1 1 d U . .
C72 C 0.8610(6) 0.3668(5) 0.4580(5) 0.049(2) Uani 1 1 d U . .
H72A H 0.8605 0.3281 0.4219 0.059 Uiso 1 1 calc R . .
F72 F 0.7783(5) 0.4278(4) 0.6648(4) 0.085(2) Uani 1 1 d U . .
C73 C 0.8383(6) 0.3474(5) 0.5183(5) 0.049(2) Uani 1 1 d U . .
H73A H 0.8213 0.2962 0.5237 0.058 Uiso 1 1 calc R . .
F73 F 0.8844(4) 0.3955(4) 0.6934(3) 0.0756(19) Uani 1 1 d U . .
C74 C 0.8402(5) 0.4039(5) 0.5723(5) 0.038(2) Uani 1 1 d U . .
C75 C 0.8643(5) 0.4783(5) 0.5632(4) 0.039(2) Uani 1 1 d U . .
H75A H 0.8653 0.5170 0.5996 0.046 Uiso 1 1 calc R . .
C76 C 0.8869(5) 0.4957(5) 0.5008(5) 0.043(2) Uani 1 1 d U . .
H76A H 0.9041 0.5467 0.4947 0.052 Uiso 1 1 calc R . .
C77 C 0.8183(6) 0.3866(5) 0.6414(5) 0.047(2) Uani 1 1 d U . .
C81 C 0.7441(5) 0.6513(5) 0.4461(5) 0.039(2) Uani 1 1 d U . .
F81 F 0.6700(4) 0.6164(6) 0.6767(4) 0.109(3) Uani 1 1 d U . .
C82 C 0.7247(5) 0.5810(5) 0.4665(5) 0.042(2) Uani 1 1 d U . .
H82A H 0.7124 0.5369 0.4318 0.051 Uiso 1 1 calc R . .
F82 F 0.7774(5) 0.5851(4) 0.6900(3) 0.084(2) Uani 1 1 d U . .
C83 C 0.7235(5) 0.5756(5) 0.5379(5) 0.044(2) Uani 1 1 d U . .
H83A H 0.7087 0.5274 0.5513 0.053 Uiso 1 1 calc R . .
F83 F 0.7846(6) 0.6970(4) 0.7123(4) 0.106(3) Uani 1 1 d U . .
C84 C 0.7431(5) 0.6381(5) 0.5888(5) 0.043(2) Uani 1 1 d U . .
C85 C 0.7627(6) 0.7083(5) 0.5681(5) 0.054(3) Uani 1 1 d U . .
H85A H 0.7764 0.7524 0.6031 0.065 Uiso 1 1 calc R . .
C86 C 0.7623(6) 0.7143(5) 0.4981(5) 0.051(3) Uani 1 1 d U . .
H86A H 0.7748 0.7625 0.4848 0.062 Uiso 1 1 calc R . .
C87 C 0.7416(6) 0.6321(6) 0.6647(5) 0.049(2) Uani 1 1 d U . .
C91 C 0.9320(5) 0.6316(5) 0.1456(4) 0.036(2) Uani 1 1 d U . .
F91 F 1.0139(8) 0.6896(5) -0.0740(5) 0.176(5) Uani 1 1 d U . .
C92 C 0.9894(5) 0.6010(5) 0.1243(5) 0.043(2) Uani 1 1 d U . .
H92A H 1.0222 0.5818 0.1584 0.052 Uiso 1 1 calc R . .
F92 F 0.8984(6) 0.6175(7) -0.1194(4) 0.143(4) Uani 1 1 d U . .
C93 C 0.9987(5) 0.5983(5) 0.0548(5) 0.044(2) Uani 1 1 d U . .
H93A H 1.0387 0.5785 0.0416 0.053 Uiso 1 1 calc R . .
F93 F 0.9916(7) 0.5768(5) -0.0911(4) 0.137(4) Uani 1 1 d U . .
C94 C 0.9500(6) 0.6245(5) 0.0044(5) 0.044(2) Uani 1 1 d U . .
C95 C 0.8913(6) 0.6517(5) 0.0235(5) 0.048(2) Uani 1 1 d U . .
H95A H 0.8561 0.6673 -0.0119 0.057 Uiso 1 1 calc R . .
C96 C 0.8825(5) 0.6569(5) 0.0931(5) 0.043(2) Uani 1 1 d U . .
H96A H 0.8429 0.6776 0.1057 0.051 Uiso 1 1 calc R . .
C97 C 0.9636(7) 0.6254(6) -0.0685(6) 0.057(3) Uani 1 1 d U . .
C101 C 0.6162(5) 0.5636(5) 0.0577(4) 0.037(2) Uani 1 1 d U . .
F101 F 0.6098(4) 0.6105(5) -0.1884(3) 0.100(3) Uani 1 1 d U . .
C102 C 0.6420(6) 0.6372(5) 0.0449(4) 0.047(2) Uani 1 1 d U . .
H10C H 0.6459 0.6775 0.0809 0.056 Uiso 1 1 calc R . .
F102 F 0.7311(5) 0.6732(4) -0.1363(4) 0.089(2) Uani 1 1 d U . .
C103 C 0.6620(7) 0.6525(6) -0.0188(5) 0.056(3) Uani 1 1 d U . .
H10D H 0.6790 0.7026 -0.0271 0.068 Uiso 1 1 calc R . .
F103 F 0.7033(5) 0.5570(4) -0.1701(4) 0.096(3) Uani 1 1 d U . .
C104 C 0.6565(6) 0.5933(5) -0.0699(5) 0.047(2) Uani 1 1 d U . .
C105 C 0.6296(5) 0.5203(5) -0.0600(5) 0.048(2) Uani 1 1 d U . .
H10E H 0.6237 0.4797 -0.0966 0.058 Uiso 1 1 calc R . .
C106 C 0.6111(5) 0.5076(5) 0.0055(4) 0.039(2) Uani 1 1 d U . .
H10F H 0.5942 0.4574 0.0137 0.047 Uiso 1 1 calc R . .
C107 C 0.6754(7) 0.6076(6) -0.1415(5) 0.055(3) Uani 1 1 d U . .
C110 C 0.7610(6) 0.3457(5) 0.1375(5) 0.043(2) Uani 1 1 d U . .
H11A H 0.7118 0.3023 0.1343 0.052 Uiso 1 1 calc R . .
H11B H 0.8100 0.3323 0.1598 0.052 Uiso 1 1 calc R . .
C111 C 0.7647(5) 0.3579(4) 0.0611(4) 0.0320(19) Uani 1 1 d U . .
F111 F 0.7831(6) 0.3246(4) -0.1930(3) 0.098(3) Uani 1 1 d U . .
C112 C 0.7766(5) 0.4275(5) 0.0393(5) 0.041(2) Uani 1 1 d U . .
H11C H 0.7813 0.4704 0.0726 0.049 Uiso 1 1 calc R . .
F112 F 0.8250(5) 0.4404(4) -0.1626(4) 0.107(3) Uani 1 1 d U . .
C113 C 0.7814(5) 0.4342(5) -0.0300(4) 0.036(2) Uani 1 1 d U . .
H11D H 0.7932 0.4825 -0.0430 0.043 Uiso 1 1 calc R . .
F113 F 0.6988(4) 0.3845(5) -0.1929(3) 0.099(3) Uani 1 1 d U . .
C114 C 0.7695(5) 0.3721(5) -0.0816(4) 0.034(2) Uani 1 1 d U . .
C115 C 0.7577(5) 0.3024(5) -0.0601(5) 0.045(2) Uani 1 1 d U . .
H11E H 0.7508 0.2593 -0.0940 0.054 Uiso 1 1 calc R . .
C116 C 0.7559(6) 0.2959(5) 0.0110(5) 0.043(2) Uani 1 1 d U . .
H11F H 0.7486 0.2483 0.0254 0.052 Uiso 1 1 calc R . .
C117 C 0.7676(6) 0.3785(6) -0.1569(6) 0.054(3) Uani 1 1 d U . .
C120 C 0.5758(5) 0.3645(5) 0.2809(5) 0.044(2) Uani 1 1 d U . .
H12B H 0.5782 0.3139 0.2647 0.053 Uiso 1 1 calc R . .
H12C H 0.5245 0.3691 0.2511 0.053 Uiso 1 1 calc R . .
C121 C 0.5727(5) 0.3726(4) 0.3605(5) 0.035(2) Uani 1 1 d U . .
F121 F 0.4653(6) 0.3575(8) 0.5763(5) 0.165(5) Uani 1 1 d U . .
C122 C 0.6184(5) 0.3436(5) 0.4090(5) 0.044(2) Uani 1 1 d U . .
H12D H 0.6557 0.3208 0.3946 0.053 Uiso 1 1 calc R . .
F122 F 0.5716(6) 0.3333(5) 0.6102(4) 0.124(3) Uani 1 1 d U . .
C123 C 0.6103(6) 0.3473(5) 0.4817(5) 0.049(2) Uani 1 1 d U . .
H12E H 0.6436 0.3290 0.5161 0.059 Uiso 1 1 calc R . .
F123 F 0.5761(8) 0.4428(5) 0.6170(5) 0.154(4) Uani 1 1 d U . .
C124 C 0.5537(5) 0.3778(5) 0.5011(5) 0.042(2) Uani 1 1 d U . .
C125 C 0.5085(5) 0.4074(5) 0.4513(5) 0.048(2) Uani 1 1 d U . .
H12F H 0.4701 0.4291 0.4649 0.057 Uiso 1 1 calc R . .
C126 C 0.5185(5) 0.4060(5) 0.3822(5) 0.040(2) Uani 1 1 d U . .
H12G H 0.4882 0.4280 0.3490 0.048 Uiso 1 1 calc R . .
C127 C 0.5404(7) 0.3777(6) 0.5737(6) 0.054(3) Uani 1 1 d U . .
C311 C -0.0302(5) 0.2500(4) 0.3787(3) 0.076(3) Uani 1 1 d GU . .
C312 C 0.0295(4) 0.3067(4) 0.3615(5) 0.082(4) Uani 1 1 d GU . .
H31A H 0.0792 0.3349 0.3976 0.098 Uiso 1 1 d G . .
C313 C 0.0175(5) 0.3226(4) 0.2919(6) 0.128(6) Uani 1 1 d GU . .
H31B H 0.0588 0.3617 0.2800 0.154 Uiso 1 1 d G . .
C314 C -0.0544(6) 0.2818(6) 0.2396(4) 0.088(4) Uani 1 1 d GU . .
H31C H -0.0627 0.2927 0.1915 0.106 Uiso 1 1 d G . .
C315 C -0.1142(5) 0.2250(5) 0.2568(4) 0.086(4) Uani 1 1 d GU . .
H31D H -0.1638 0.1968 0.2207 0.103 Uiso 1 1 d G . .
C316 C -0.1021(4) 0.2091(4) 0.3264(4) 0.069(3) Uani 1 1 d GU . .
H31E H -0.1434 0.1699 0.3384 0.083 Uiso 1 1 d G . .
C511 C 0.5081(5) -0.2335(5) 0.0392(3) 0.0371(13) Uiso 0.50 1 d PG A -2
H51A H 0.4907 -0.2281 -0.0102 0.045 Uiso 0.50 1 d PG A -2
C512 C 0.4859(4) -0.2997(4) 0.1371(4) 0.0371(13) Uiso 0.50 1 d PG A -2
H51B H 0.4532 -0.3400 0.1553 0.045 Uiso 0.50 1 d PG A -2
C513 C 0.5583(4) -0.2493(4) 0.1821(3) 0.0371(13) Uiso 0.50 1 d PG A -2
C514 C 0.5805(5) -0.1831(5) 0.0842(4) 0.0371(13) Uiso 0.50 1 d PG A -2
H51C H 0.6132 -0.1428 0.0660 0.045 Uiso 0.50 1 d PG A -2
C515 C 0.4607(5) -0.2919(5) 0.0656(4) 0.0371(13) Uiso 0.50 1 d PG A -2
H51D H 0.4107 -0.3268 0.0345 0.045 Uiso 0.50 1 d PG A -2
C516 C 0.6057(4) -0.1909(4) 0.1557(4) 0.0371(13) Uiso 0.50 1 d PG A -2
H51E H 0.6557 -0.1560 0.1868 0.045 Uiso 0.50 1 d PG A -2
C517 C 0.5901(6) -0.2530(6) 0.2542(4) 0.0371(13) Uiso 0.50 1 d PG A -2
H51H H 0.5535 -0.2948 0.2676 0.056 Uiso 0.50 1 d PG A -2
H51I H 0.6433 -0.2596 0.2598 0.056 Uiso 0.50 1 d PG A -2
H51F H 0.5953 -0.2074 0.2847 0.056 Uiso 0.50 1 d PG A -2

loop_
_atom_site_aniso_label
_atom_site_aniso_U_11
_atom_site_aniso_U_22
_atom_site_aniso_U_33
_atom_site_aniso_U_23
_atom_site_aniso_U_13
_atom_site_aniso_U_12
Al1 0.0295(13) 0.0320(14) 0.0391(14) 0.0212(11) 0.0150(11) 0.0156(11)
N1 0.036(4) 0.025(4) 0.031(4) 0.009(3) 0.009(3) 0.012(3)
C1 0.044(5) 0.028(5) 0.048(5) 0.009(4) 0.015(4) 0.010(4)
Al2 0.0330(13) 0.0275(13) 0.0359(14) 0.0188(11) 0.0161(11) 0.0118(10)
N2 0.031(4) 0.036(4) 0.028(4) 0.018(3) 0.013(3) 0.016(3)
C2 0.036(5) 0.052(6) 0.044(5) 0.031(5) 0.021(4) 0.015(4)
Al3 0.0384(14) 0.0279(13) 0.0381(15) 0.0168(11) 0.0190(11) 0.0183(11)
N3 0.036(4) 0.030(4) 0.038(4) 0.020(3) 0.014(3) 0.020(3)
C3 0.050(5) 0.028(5) 0.050(5) 0.028(4) 0.024(4) 0.026(4)
Al4 0.0410(14) 0.0280(13) 0.0332(14) 0.0164(11) 0.0179(11) 0.0197(11)
N4 0.029(3) 0.036(4) 0.031(4) 0.019(3) 0.010(3) 0.015(3)
C4 0.036(5) 0.039(5) 0.054(6) 0.023(4) 0.017(4) 0.015(4)
Al5 0.0364(14) 0.0267(13) 0.0366(14) 0.0201(11) 0.0136(11) 0.0141(11)
N5 0.034(4) 0.033(4) 0.023(3) 0.011(3) 0.009(3) 0.013(3)
C5 0.054(6) 0.027(5) 0.049(5) 0.014(4) 0.022(4) 0.010(4)
C5A 0.148(13) 0.108(11) 0.072(9) 0.007(8) 0.017(8) 0.078(10)
Al6 0.0324(13) 0.0296(13) 0.0358(14) 0.0179(11) 0.0104(11) 0.0153(11)
N6 0.044(4) 0.025(4) 0.042(4) 0.024(3) 0.025(3) 0.024(3)
C6 0.046(5) 0.038(5) 0.035(5) 0.020(4) 0.013(4) 0.030(4)
Al7 0.0356(14) 0.0295(13) 0.0398(15) 0.0183(11) 0.0165(11) 0.0163(11)
N7 0.028(3) 0.035(4) 0.034(4) 0.020(3) 0.014(3) 0.013(3)
C7 0.031(5) 0.070(6) 0.030(5) 0.020(4) 0.012(4) 0.021(4)
Al8 0.0335(14) 0.0342(14) 0.0361(15) 0.0139(12) 0.0113(11) 0.0074(11)
N8 0.047(4) 0.028(4) 0.037(4) 0.010(3) 0.020(3) 0.013(3)
C8 0.090(8) 0.037(5) 0.059(6) 0.023(5) 0.042(6) 0.035(5)
Al9 0.0328(13) 0.0381(15) 0.0378(14) 0.0201(12) 0.0168(11) 0.0179(11)
N9 0.030(4) 0.030(4) 0.045(4) 0.019(3) 0.010(3) 0.007(3)
C9 0.039(5) 0.043(5) 0.040(5) 0.016(4) 0.015(4) 0.006(4)
Al10 0.0393(14) 0.0288(13) 0.0393(15) 0.0174(11) 0.0175(12) 0.0157(11)
N10 0.025(3) 0.037(4) 0.048(4) 0.028(3) 0.013(3) 0.015(3)
C10 0.047(5) 0.074(7) 0.051(6) 0.039(5) 0.018(4) 0.038(5)
C11 0.038(5) 0.020(4) 0.038(5) 0.007(4) 0.007(4) 0.006(4)
F11 0.075(4) 0.175(8) 0.052(4) 0.046(4) 0.018(3) 0.065(5)
Al11 0.0329(14) 0.0302(14) 0.0375(15) 0.0121(11) 0.0097(11) 0.0086(11)
N11 0.044(4) 0.027(4) 0.038(4) 0.014(3) 0.018(3) 0.014(3)
C12 0.050(5) 0.029(5) 0.052(6) 0.011(4) 0.005(4) 0.023(4)
F12 0.102(5) 0.083(4) 0.052(3) 0.028(3) 0.044(3) 0.058(4)
Al12 0.0323(13) 0.0363(14) 0.0431(15) 0.0184(12) 0.0179(12) 0.0166(11)
N12 0.025(3) 0.027(4) 0.039(4) 0.015(3) 0.014(3) 0.007(3)
C13 0.051(6) 0.046(6) 0.060(6) 0.019(5) 0.023(5) 0.021(5)
F13 0.186(8) 0.048(4) 0.059(4) 0.019(3) 0.049(5) -0.003(4)
C14 0.039(5) 0.028(4) 0.030(4) 0.009(4) 0.002(4) 0.010(4)
C15 0.038(5) 0.035(5) 0.045(5) 0.015(4) 0.004(4) 0.021(4)
C16 0.035(5) 0.036(5) 0.048(5) 0.010(4) 0.011(4) 0.015(4)
C17 0.060(6) 0.042(6) 0.039(5) 0.015(4) 0.016(5) 0.015(5)
C21 0.031(4) 0.042(5) 0.051(6) 0.025(5) 0.021(4) 0.013(4)
F21 0.134(7) 0.262(12) 0.135(7) 0.146(8) 0.079(6) 0.141(8)
C22 0.058(6) 0.038(5) 0.051(6) 0.021(5) 0.030(5) 0.013(5)
F22 0.227(11) 0.088(6) 0.060(5) 0.032(5) 0.044(6) -0.015(6)
C23 0.053(6) 0.048(6) 0.056(6) 0.018(5) 0.021(5) 0.008(5)
F23 0.076(4) 0.115(5) 0.064(4) 0.052(4) 0.036(3) 0.017(4)
C24 0.048(5) 0.048(6) 0.059(6) 0.034(5) 0.027(5) 0.012(5)
C25 0.075(7) 0.034(5) 0.058(7) 0.029(5) 0.039(5) 0.019(5)
C26 0.052(6) 0.048(6) 0.042(5) 0.014(5) 0.021(4) 0.014(5)
C27 0.067(7) 0.053(7) 0.070(8) 0.036(6) 0.020(6) 0.009(6)
C31 0.030(4) 0.023(4) 0.030(4) 0.014(4) 0.003(3) 0.010(3)
F31 0.141(6) 0.075(4) 0.046(3) 0.019(3) 0.027(4) 0.064(4)
C32 0.051(5) 0.031(5) 0.070(7) 0.031(5) 0.027(5) 0.023(4)
F32 0.064(4) 0.086(4) 0.051(3) 0.031(3) 0.006(3) 0.031(3)
C33 0.048(5) 0.032(5) 0.043(5) 0.019(4) 0.015(4) 0.014(4)
F33 0.089(5) 0.079(4) 0.057(4) 0.037(3) 0.016(3) -0.022(4)
C34 0.032(4) 0.032(5) 0.046(5) 0.025(4) 0.011(4) 0.014(4)
C35 0.040(5) 0.032(5) 0.043(5) 0.027(4) 0.009(4) 0.020(4)
C36 0.033(4) 0.022(4) 0.060(6) 0.021(4) 0.018(4) 0.012(4)
C37 0.052(6) 0.041(6) 0.048(6) 0.027(5) 0.012(5) 0.017(5)
C41 0.036(5) 0.044(5) 0.042(5) 0.028(4) 0.021(4) 0.012(4)
F41 0.132(7) 0.132(7) 0.047(4) 0.015(4) 0.033(4) 0.022(5)
C42 0.058(6) 0.034(5) 0.063(7) 0.023(5) 0.035(5) 0.018(4)
F42 0.110(6) 0.119(6) 0.069(4) 0.036(4) 0.052(4) 0.006(5)
C43 0.061(6) 0.048(6) 0.062(7) 0.009(5) 0.037(5) 0.018(5)
F43 0.199(10) 0.327(15) 0.072(5) 0.102(7) 0.067(6) 0.206(11)
C44 0.044(5) 0.045(6) 0.043(5) 0.014(5) 0.018(4) 0.008(4)
C45 0.063(6) 0.056(6) 0.052(6) 0.034(5) 0.032(5) 0.031(5)
C46 0.062(6) 0.041(5) 0.059(6) 0.025(5) 0.033(5) 0.022(5)
C47 0.076(8) 0.083(9) 0.060(7) 0.012(7) 0.038(6) 0.031(7)
C51 0.038(5) 0.028(4) 0.031(5) 0.004(4) 0.006(4) 0.007(4)
F51 0.204(9) 0.169(8) 0.053(4) 0.057(5) 0.066(5) 0.130(8)
C52 0.053(6) 0.054(6) 0.034(5) 0.016(4) 0.010(4) 0.034(5)
F52 0.136(7) 0.215(10) 0.058(5) 0.060(6) 0.020(5) 0.093(7)
C53 0.047(6) 0.062(6) 0.059(7) 0.017(5) 0.022(5) 0.024(5)
F53 0.429(19) 0.063(5) 0.056(5) 0.034(4) 0.060(8) 0.020(8)
C54 0.059(6) 0.030(5) 0.041(5) 0.013(4) 0.009(5) 0.022(4)
C55 0.043(5) 0.049(5) 0.032(5) 0.010(4) -0.001(4) 0.024(4)
C56 0.031(5) 0.044(5) 0.061(6) 0.024(5) 0.020(4) 0.016(4)
C57 0.084(8) 0.042(6) 0.045(6) 0.009(5) 0.015(6) 0.033(6)
C61 0.027(4) 0.028(4) 0.031(4) 0.013(4) 0.006(3) 0.011(3)
F61 0.085(5) 0.116(6) 0.040(3) 0.020(4) -0.005(3) -0.032(4)
C62 0.049(5) 0.033(5) 0.042(5) 0.021(4) 0.015(4) 0.023(4)
F62 0.120(6) 0.120(6) 0.073(4) 0.062(4) 0.055(4) 0.080(5)
C63 0.048(5) 0.032(5) 0.046(6) 0.015(4) 0.020(4) 0.018(4)
F63 0.137(6) 0.059(4) 0.063(4) 0.041(3) 0.044(4) 0.035(4)
C64 0.031(4) 0.031(5) 0.040(5) 0.020(4) 0.010(4) 0.007(4)
C65 0.035(5) 0.036(5) 0.050(6) 0.030(4) 0.012(4) 0.011(4)
C66 0.034(5) 0.030(5) 0.052(6) 0.016(4) 0.016(4) 0.018(4)
C67 0.045(5) 0.033(5) 0.064(6) 0.028(5) 0.022(5) 0.022(4)
C71 0.029(5) 0.049(6) 0.045(5) 0.018(5) 0.001(4) 0.020(4)
F71 0.094(5) 0.067(4) 0.079(4) 0.040(4) 0.043(4) 0.007(4)
C72 0.075(7) 0.055(6) 0.045(6) 0.031(5) 0.025(5) 0.049(5)
F72 0.127(6) 0.098(5) 0.087(5) 0.057(4) 0.075(4) 0.074(5)
C73 0.073(7) 0.041(5) 0.050(6) 0.029(5) 0.021(5) 0.035(5)
F73 0.072(4) 0.106(5) 0.053(4) 0.042(4) 0.018(3) 0.024(4)
C74 0.032(5) 0.049(6) 0.041(5) 0.029(5) 0.010(4) 0.018(4)
C75 0.046(5) 0.038(5) 0.031(5) 0.013(4) 0.007(4) 0.012(4)
C76 0.040(5) 0.039(5) 0.052(6) 0.026(5) 0.010(4) 0.009(4)
C77 0.051(6) 0.053(6) 0.051(6) 0.020(5) 0.023(5) 0.028(5)
C81 0.038(5) 0.036(5) 0.051(6) 0.019(4) 0.017(4) 0.017(4)
F81 0.072(5) 0.214(9) 0.062(4) 0.052(5) 0.044(4) 0.051(5)
C82 0.052(6) 0.041(5) 0.036(5) 0.008(4) 0.019(4) 0.012(4)
F82 0.124(6) 0.109(5) 0.058(4) 0.037(4) 0.035(4) 0.078(5)
C83 0.043(5) 0.031(5) 0.052(6) 0.009(4) 0.009(4) 0.004(4)
F83 0.179(8) 0.067(5) 0.062(4) 0.005(4) 0.038(5) 0.022(5)
C84 0.033(5) 0.051(6) 0.060(6) 0.017(5) 0.024(4) 0.023(4)
C85 0.064(6) 0.042(6) 0.058(7) 0.004(5) 0.024(5) 0.014(5)
C86 0.080(7) 0.032(5) 0.058(6) 0.017(5) 0.043(5) 0.021(5)
C87 0.049(6) 0.059(7) 0.058(6) 0.022(6) 0.024(5) 0.032(5)
C91 0.037(5) 0.034(5) 0.036(5) 0.014(4) 0.013(4) 0.003(4)
F91 0.289(14) 0.096(6) 0.104(7) 0.022(5) 0.114(8) -0.042(7)
C92 0.035(5) 0.051(6) 0.049(6) 0.021(5) 0.018(4) 0.012(4)
F92 0.128(7) 0.279(14) 0.054(5) 0.046(6) 0.043(5) 0.095(8)
C93 0.041(5) 0.043(5) 0.054(6) 0.017(5) 0.022(5) 0.011(4)
F93 0.248(12) 0.143(8) 0.097(6) 0.054(6) 0.112(7) 0.122(8)
C94 0.054(6) 0.038(5) 0.052(6) 0.029(5) 0.029(5) 0.014(4)
C95 0.055(6) 0.036(5) 0.065(7) 0.030(5) 0.023(5) 0.021(5)
C96 0.044(5) 0.045(5) 0.052(6) 0.027(5) 0.023(4) 0.019(4)
C97 0.067(7) 0.044(6) 0.071(8) 0.019(5) 0.034(6) 0.019(5)
C101 0.030(4) 0.052(6) 0.035(5) 0.019(5) 0.003(4) 0.023(4)
F101 0.091(5) 0.179(8) 0.059(4) 0.070(5) 0.024(4) 0.067(5)
C102 0.078(7) 0.057(6) 0.023(5) 0.016(4) 0.018(4) 0.042(5)
F102 0.119(6) 0.080(5) 0.081(5) 0.042(4) 0.051(4) 0.022(4)
C103 0.088(8) 0.049(6) 0.053(6) 0.032(5) 0.028(5) 0.038(6)
F103 0.169(7) 0.106(5) 0.080(5) 0.051(4) 0.088(5) 0.094(6)
C104 0.059(6) 0.051(6) 0.051(6) 0.031(5) 0.026(5) 0.035(5)
C105 0.048(6) 0.047(6) 0.059(6) 0.022(5) 0.011(5) 0.027(5)
C106 0.042(5) 0.040(5) 0.033(5) 0.009(4) 0.006(4) 0.011(4)
C107 0.073(7) 0.061(7) 0.050(6) 0.025(5) 0.022(6) 0.038(6)
C110 0.069(6) 0.023(5) 0.043(5) 0.005(4) 0.019(5) 0.021(4)
C111 0.037(5) 0.030(5) 0.035(5) 0.006(4) 0.013(4) 0.016(4)
F111 0.190(8) 0.096(5) 0.062(4) 0.030(4) 0.071(5) 0.095(6)
C112 0.049(5) 0.028(5) 0.050(6) 0.011(4) 0.017(4) 0.014(4)
F112 0.135(7) 0.097(6) 0.083(5) 0.030(4) 0.059(5) 0.003(5)
C113 0.039(5) 0.031(5) 0.042(5) 0.009(4) 0.015(4) 0.013(4)
F113 0.093(5) 0.180(8) 0.061(4) 0.044(5) 0.027(4) 0.085(5)
C114 0.030(4) 0.044(5) 0.032(5) 0.012(4) 0.009(4) 0.013(4)
C115 0.046(5) 0.040(5) 0.049(6) 0.002(4) 0.015(4) 0.015(4)
C116 0.057(6) 0.029(5) 0.052(6) 0.012(4) 0.029(5) 0.014(4)
C117 0.046(6) 0.055(7) 0.074(7) 0.026(6) 0.025(5) 0.025(5)
C120 0.039(5) 0.044(5) 0.045(5) 0.018(4) 0.013(4) 0.002(4)
C121 0.027(4) 0.030(5) 0.049(5) 0.016(4) 0.018(4) 0.001(4)
F121 0.100(7) 0.323(16) 0.093(6) 0.070(8) 0.068(5) 0.054(8)
C122 0.045(5) 0.041(5) 0.061(6) 0.032(5) 0.030(5) 0.019(4)
F122 0.193(9) 0.163(8) 0.085(5) 0.076(6) 0.082(6) 0.110(8)
C123 0.044(5) 0.048(6) 0.063(6) 0.025(5) 0.020(5) 0.016(5)
F123 0.277(14) 0.097(7) 0.091(6) 0.009(5) 0.105(8) 0.025(8)
C124 0.048(5) 0.036(5) 0.048(6) 0.012(4) 0.025(4) 0.012(4)
C125 0.041(5) 0.040(5) 0.068(7) 0.018(5) 0.021(5) 0.013(4)
C126 0.041(5) 0.041(5) 0.046(6) 0.025(4) 0.019(4) 0.015(4)
C127 0.063(7) 0.053(7) 0.053(6) 0.022(6) 0.024(5) 0.020(5)
C311 0.072(8) 0.070(8) 0.084(8) 0.001(6) 0.013(7) 0.031(6)
C312 0.059(7) 0.055(7) 0.117(11) 0.002(7) 0.002(7) 0.015(6)
C313 0.103(12) 0.106(12) 0.224(19) 0.095(13) 0.074(13) 0.059(10)
C314 0.088(9) 0.123(12) 0.094(10) 0.051(9) 0.043(8) 0.068(9)
C315 0.086(9) 0.113(11) 0.073(8) 0.014(7) 0.018(7) 0.055(8)
C316 0.050(6) 0.059(7) 0.099(9) 0.018(6) 0.018(6) 0.021(5)

loop_
_atom_type_symbol
_atom_type_description
_atom_type_scat_dispersion_real
_atom_type_scat_dispersion_imag
_atom_type_scat_source
C C 0.0033 0.0016 'International Tables Vol C Tables 4.2.6.8 and 6.1.1.4'
H H 0.0000 0.0000 'International Tables Vol C Tables 4.2.6.8 and 6.1.1.4'
N N 0.0061 0.0033 'International Tables Vol C Tables 4.2.6.8 and 6.1.1.4'
F F 0.0171 0.0103 'International Tables Vol C Tables 4.2.6.8 and 6.1.1.4'
Al Al 0.0645 0.0514 'International Tables Vol C Tables 4.2.6.8 and 6.1.1.4'

loop_
_geom_angle_atom_site_label_1
_geom_angle_atom_site_label_2
_geom_angle_atom_site_label_3
_geom_angle
_geom_angle_site_symmetry_1
_geom_angle_site_symmetry_3
_geom_angle_publ_flag
N1 Al1 N3 115.3(5) . . ?
N1 Al1 N2 91.1(4) . . ?
N3 Al1 N2 90.8(4) . . ?
N1 Al1 Al2 46.6(3) . . ?
N3 Al1 Al2 111.0(3) . . ?
N2 Al1 Al2 44.7(3) . . ?
N1 Al1 Al3 111.2(3) . . ?
N3 Al1 Al3 46.5(3) . . ?
N2 Al1 Al3 44.5(3) . . ?
Al2 Al1 Al3 76.66(15) . . ?
C1 N1 Al1 115.1(8) . . ?
C1 N1 Al3 115.6(8) . 2_656 ?
Al1 N1 Al3 123.7(6) . 2_656 ?
C1 N1 Al2 117.0(7) . . ?
Al1 N1 Al2 89.3(4) . . ?
Al3 N1 Al2 88.7(4) 2_656 . ?
C11 C1 N1 113.9(10) . . ?
N3 Al2 N2 114.6(5) 2_656 . ?
N3 Al2 N1 91.1(4) 2_656 . ?
N2 Al2 N1 91.2(4) . . ?
N3 Al2 Al3 46.7(3) 2_656 2_656 ?
N2 Al2 Al3 111.0(3) . 2_656 ?
N1 Al2 Al3 44.6(3) . 2_656 ?
N3 Al2 Al1 110.6(3) 2_656 . ?
N2 Al2 Al1 47.2(3) . . ?
N1 Al2 Al1 44.2(3) . . ?
Al3 Al2 Al1 76.12(14) 2_656 . ?
C2 N2 Al3 115.2(8) . . ?
C2 N2 Al2 115.5(8) . . ?
Al3 N2 Al2 124.0(5) . . ?
C2 N2 Al1 118.0(7) . . ?
Al3 N2 Al1 88.4(4) . . ?
Al2 N2 Al1 88.1(4) . . ?
N2 C2 C21 112.0(10) . . ?
N1 Al3 N2 116.1(4) 2_656 . ?
N1 Al3 N3 90.6(4) 2_656 . ?
N2 Al3 N3 91.7(4) . . ?
N1 Al3 Al2 46.7(3) 2_656 2_656 ?
N2 Al3 Al2 112.2(3) . 2_656 ?
N3 Al3 Al2 44.1(3) . 2_656 ?
N1 Al3 Al1 111.5(4) 2_656 . ?
N2 Al3 Al1 47.1(3) . . ?
N3 Al3 Al1 44.7(3) . . ?
Al2 Al3 Al1 76.85(16) 2_656 . ?
C3 N3 Al2 116.0(8) . 2_656 ?
C3 N3 Al1 113.5(8) . . ?
Al2 N3 Al1 125.3(5) 2_656 . ?
C3 N3 Al3 116.5(8) . . ?
Al2 N3 Al3 89.2(4) 2_656 . ?
Al1 N3 Al3 88.8(4) . . ?
N3 C3 C31 116.2(10) . . ?
N5 Al4 N4 116.1(4) 2 . ?
N5 Al4 N6 91.0(4) 2 . ?
N4 Al4 N6 90.7(4) . . ?
N5 Al4 Al5 46.9(3) 2 2 ?
N4 Al4 Al5 111.5(3) . 2 ?
N6 Al4 Al5 44.2(3) . 2 ?
N5 Al4 Al6 111.6(3) 2 . ?
N4 Al4 Al6 46.8(3) . . ?
N6 Al4 Al6 44.2(3) . . ?
Al5 Al4 Al6 76.60(16) 2 . ?
C4 N4 Al5 115.6(8) . . ?
C4 N4 Al4 115.3(8) . . ?
Al5 N4 Al4 123.2(5) . . ?
C4 N4 Al6 118.7(7) . . ?
Al5 N4 Al6 88.4(4) . . ?
Al4 N4 Al6 88.4(4) . . ?
C41 C4 N4 113.1(10) . . ?
N6 Al5 N4 115.3(5) 2 . ?
N6 Al5 N5 91.5(4) 2 . ?
N4 Al5 N5 91.7(4) . . ?
N6 Al5 Al6 111.3(3) 2 . ?
N4 Al5 Al6 47.1(3) . . ?
N5 Al5 Al6 44.7(3) . . ?
N6 Al5 Al4 47.3(3) 2 2 ?
N4 Al5 Al4 111.8(3) . 2 ?
N5 Al5 Al4 44.4(3) . 2 ?
Al6 Al5 Al4 76.61(15) . 2 ?
C5 N5 Al4 113.9(8) . 2 ?
C5 N5 Al6 116.4(8) . . ?
Al4 N5 Al6 123.9(6) 2 . ?
C5 N5 Al5 118.6(7) . . ?
Al4 N5 Al5 88.6(4) 2 . ?
Al6 N5 Al5 88.2(4) . . ?
C51 C5 N5 113.9(10) . . ?
N6 Al6 N5 114.6(5) . . ?
N6 Al6 N4 91.8(4) . . ?
N5 Al6 N4 91.5(4) . . ?
N6 Al6 Al5 110.9(3) . . ?
N5 Al6 Al5 47.1(3) . . ?
N4 Al6 Al5 44.5(3) . . ?
N6 Al6 Al4 47.2(3) . . ?
N5 Al6 Al4 111.4(3) . . ?
N4 Al6 Al4 44.8(3) . . ?
Al5 Al6 Al4 76.41(16) . . ?
C6 N6 Al5 114.4(8) . 2 ?
C6 N6 Al6 115.5(8) . . ?
Al5 N6 Al6 125.5(5) 2 . ?
C6 N6 Al4 116.0(7) . . ?
Al5 N6 Al4 88.5(4) 2 . ?
Al6 N6 Al4 88.7(4) . . ?
N6 C6 C61 115.6(10) . . ?
N12 Al7 N7 115.4(5) . . ?
N12 Al7 N11 92.1(4) . . ?
N7 Al7 N11 91.1(4) . . ?
N12 Al7 Al9 112.3(3) . . ?
N7 Al7 Al9 47.2(3) . . ?
N11 Al7 Al9 44.1(3) . . ?
N12 Al7 Al11 47.6(3) . . ?
N7 Al7 Al11 111.8(3) . . ?
N11 Al7 Al11 44.7(3) . . ?
Al9 Al7 Al11 76.98(16) . . ?
C7 N7 Al8 115.4(9) . . ?
C7 N7 Al7 115.7(8) . . ?
Al8 N7 Al7 123.5(5) . . ?
C7 N7 Al9 117.4(7) . . ?
Al8 N7 Al9 88.8(4) . . ?
Al7 N7 Al9 88.3(5) . . ?
N7 C7 C71 113.6(10) . . ?
N7 Al8 N8 115.7(5) . . ?
N7 Al8 N9 91.5(5) . . ?
N8 Al8 N9 91.4(5) . . ?
N7 Al8 Al10 111.9(4) . . ?
N8 Al8 Al10 47.2(3) . . ?
N9 Al8 Al10 44.4(3) . . ?
N7 Al8 Al9 47.0(3) . . ?
N8 Al8 Al9 112.1(4) . . ?
N9 Al8 Al9 44.7(3) . . ?
Al10 Al8 Al9 77.07(16) . . ?
C8 N8 Al12 115.4(9) . . ?
C8 N8 Al8 114.6(9) . . ?
Al12 N8 Al8 124.7(6) . . ?
C8 N8 Al10 118.0(8) . . ?
Al12 N8 Al10 88.6(5) . . ?
Al8 N8 Al10 88.1(4) . . ?
N8 C8 C81 116.0(11) . . ?
N11 Al9 N9 113.7(5) . . ?
N11 Al9 N7 91.2(4) . . ?
N9 Al9 N7 91.2(5) . . ?
N11 Al9 Al7 46.9(3) . . ?
N9 Al9 Al7 110.6(3) . . ?
N7 Al9 Al7 44.5(3) . . ?
N11 Al9 Al8 110.5(4) . . ?
N9 Al9 Al8 47.2(3) . . ?
N7 Al9 Al8 44.2(3) . . ?
Al7 Al9 Al8 76.07(16) . . ?
C9 N9 Al10 115.7(8) . . ?
C9 N9 Al9 113.9(8) . . ?
Al10 N9 Al9 125.2(6) . . ?
C9 N9 Al8 118.4(8) . . ?
Al10 N9 Al8 88.1(5) . . ?
Al9 N9 Al8 88.1(4) . . ?
N9 C9 C91 113.7(11) . . ?
N9 Al10 N10 115.8(5) . . ?
N9 Al10 N8 92.0(5) . . ?
N10 Al10 N8 91.5(5) . . ?
N9 Al10 Al8 47.5(3) . . ?
N10 Al10 Al8 112.0(3) . . ?
N8 Al10 Al8 44.6(3) . . ?
N9 Al10 Al12 112.1(3) . . ?
N10 Al10 Al12 47.1(3) . . ?
N8 Al10 Al12 44.5(3) . . ?
Al8 Al10 Al12 76.89(16) . . ?
C10 N10 Al10 115.4(8) . . ?
C10 N10 Al11 116.6(9) . . ?
Al10 N10 Al11 123.0(5) . . ?
C10 N10 Al12 116.7(8) . . ?
Al10 N10 Al12 88.4(5) . . ?
Al11 N10 Al12 88.3(4) . . ?
N10 C10 C101 112.4(10) . . ?
C12 C11 C16 118.6(12) . . ?
C12 C11 C1 121.5(11) . . ?
C16 C11 C1 120.0(12) . . ?
N11 Al11 N10 115.4(5) . . ?
N11 Al11 N12 91.0(4) . . ?
N10 Al11 N12 91.1(5) . . ?
N11 Al11 Al7 46.9(3) . . ?
N10 Al11 Al7 111.7(4) . . ?
N12 Al11 Al7 44.4(3) . . ?
N11 Al11 Al12 111.3(4) . . ?
N10 Al11 Al12 47.0(3) . . ?
N12 Al11 Al12 44.3(3) . . ?
Al7 Al11 Al12 76.69(16) . . ?
C110 N11 Al9 114.6(9) . . ?
C110 N11 Al11 114.6(9) . . ?
Al9 N11 Al11 125.5(5) . . ?
C110 N11 Al7 117.7(8) . . ?
Al9 N11 Al7 88.9(5) . . ?
Al11 N11 Al7 88.4(4) . . ?
C13 C12 C11 121.2(12) . . ?
N12 Al12 N8 114.1(5) . . ?
N12 Al12 N10 91.9(5) . . ?
N8 Al12 N10 91.3(5) . . ?
N12 Al12 Al10 110.9(3) . . ?
N8 Al12 Al10 47.0(3) . . ?
N10 Al12 Al10 44.5(3) . . ?
N12 Al12 Al11 47.4(3) . . ?
N8 Al12 Al11 110.8(4) . . ?
N10 Al12 Al11 44.6(3) . . ?
Al10 Al12 Al11 76.18(16) . . ?
C120 N12 Al7 114.8(8) . . ?
C120 N12 Al12 115.5(8) . . ?
Al7 N12 Al12 125.0(5) . . ?
C120 N12 Al11 117.2(8) . . ?
Al7 N12 Al11 88.0(4) . . ?
Al12 N12 Al11 88.3(4) . . ?
C12 C13 C14 120.0(13) . . ?
C15 C14 C13 119.9(12) . . ?
C15 C14 C17 119.4(12) . . ?
C13 C14 C17 120.7(13) . . ?
C14 C15 C16 120.0(12) . . ?
C11 C16 C15 120.3(12) . . ?
F12 C17 F13 106.7(12) . . ?
F12 C17 F11 103.9(12) . . ?
F13 C17 F11 106.6(13) . . ?
F12 C17 C14 114.7(12) . . ?
F13 C17 C14 112.3(12) . . ?
F11 C17 C14 112.0(12) . . ?
C26 C21 C22 117.9(12) . . ?
C26 C21 C2 119.8(13) . . ?
C22 C21 C2 122.2(12) . . ?
C23 C22 C21 120.5(13) . . ?
C24 C23 C22 121.8(15) . . ?
C23 C24 C25 118.4(13) . . ?
C23 C24 C27 122.6(15) . . ?
C25 C24 C27 119.0(13) . . ?
C26 C25 C24 121.0(13) . . ?
C25 C26 C21 120.2(14) . . ?
F22 C27 F21 107.1(17) . . ?
F22 C27 F23 106.5(16) . . ?
F21 C27 F23 105.5(14) . . ?
F22 C27 C24 112.5(14) . . ?
F21 C27 C24 112.7(16) . . ?
F23 C27 C24 112.0(14) . . ?
C36 C31 C32 118.9(12) . . ?
C36 C31 C3 117.2(11) . . ?
C32 C31 C3 123.9(10) . . ?
C33 C32 C31 120.1(11) . . ?
C32 C33 C34 120.9(13) . . ?
C35 C34 C33 119.7(12) . . ?
C35 C34 C37 119.1(11) . . ?
C33 C34 C37 121.2(13) . . ?
C34 C35 C36 119.9(11) . . ?
C31 C36 C35 120.5(12) . . ?
F31 C37 F33 108.1(12) . . ?
F31 C37 F32 104.5(12) . . ?
F33 C37 F32 102.8(11) . . ?
F31 C37 C34 114.7(11) . . ?
F33 C37 C34 113.5(12) . . ?
F32 C37 C34 112.2(12) . . ?
C42 C41 C46 117.8(13) . . ?
C42 C41 C4 120.4(12) . . ?
C46 C41 C4 121.7(13) . . ?
C41 C42 C43 121.4(13) . . ?
C44 C43 C42 119.7(13) . . ?
C45 C44 C43 119.3(13) . . ?
C45 C44 C47 118.9(14) . . ?
C43 C44 C47 121.6(15) . . ?
C44 C45 C46 120.5(13) . . ?
C41 C46 C45 121.2(14) . . ?
F43 C47 F42 106.6(17) . . ?
F43 C47 F41 107.0(18) . . ?
F42 C47 F41 101.1(14) . . ?
F43 C47 C44 114.7(15) . . ?
F42 C47 C44 113.3(16) . . ?
F41 C47 C44 113.1(15) . . ?
C52 C51 C56 117.2(12) . . ?
C52 C51 C5 121.5(12) . . ?
C56 C51 C5 121.2(12) . . ?
C53 C52 C51 121.5(12) . . ?
C54 C53 C52 119.3(13) . . ?
C53 C54 C55 121.0(13) . . ?
C53 C54 C57 119.5(14) . . ?
C55 C54 C57 119.4(13) . . ?
C56 C55 C54 118.6(12) . . ?
C55 C56 C51 122.4(13) . . ?
F51 C57 F53 109.2(17) . . ?
F51 C57 F52 100.2(15) . . ?
F53 C57 F52 106.7(17) . . ?
F51 C57 C54 113.6(13) . . ?
F53 C57 C54 112.8(14) . . ?
F52 C57 C54 113.5(15) . . ?
C62 C61 C66 118.7(11) . . ?
C62 C61 C6 124.9(10) . . ?
C66 C61 C6 116.4(11) . . ?
C61 C62 C63 121.6(11) . . ?
C64 C63 C62 119.5(12) . . ?
C63 C64 C65 120.0(12) . . ?
C63 C64 C67 120.7(12) . . ?
C65 C64 C67 119.2(11) . . ?
C66 C65 C64 119.5(11) . . ?
C65 C66 C61 120.6(12) . . ?
F61 C67 F63 105.2(12) . . ?
F61 C67 F62 106.6(13) . . ?
F63 C67 F62 103.8(11) . . ?
F61 C67 C64 113.7(11) . . ?
F63 C67 C64 113.2(12) . . ?
F62 C67 C64 113.6(11) . . ?
C72 C71 C76 118.2(13) . . ?
C72 C71 C7 122.0(13) . . ?
C76 C71 C7 119.7(12) . . ?
C73 C72 C71 123.0(14) . . ?
C72 C73 C74 118.9(13) . . ?
C75 C74 C73 119.8(12) . . ?
C75 C74 C77 118.6(13) . . ?
C73 C74 C77 121.6(12) . . ?
C76 C75 C74 119.6(13) . . ?
C75 C76 C71 120.6(13) . . ?
F72 C77 F73 107.4(14) . . ?
F72 C77 F71 106.9(12) . . ?
F73 C77 F71 104.8(11) . . ?
F72 C77 C74 113.4(12) . . ?
F73 C77 C74 111.6(12) . . ?
F71 C77 C74 112.3(13) . . ?
C86 C81 C82 118.5(13) . . ?
C86 C81 C8 118.3(12) . . ?
C82 C81 C8 123.2(12) . . ?
C83 C82 C81 119.8(13) . . ?
C84 C83 C82 121.0(13) . . ?
C83 C84 C85 118.9(13) . . ?
C83 C84 C87 120.9(13) . . ?
C85 C84 C87 120.2(13) . . ?
C86 C85 C84 120.6(14) . . ?
C85 C86 C81 121.1(13) . . ?
F81 C87 F82 108.9(14) . . ?
F81 C87 F83 102.8(14) . . ?
F82 C87 F83 102.2(13) . . ?
F81 C87 C84 115.0(13) . . ?
F82 C87 C84 113.2(12) . . ?
F83 C87 C84 113.6(13) . . ?
C92 C91 C96 117.8(12) . . ?
C92 C91 C9 120.1(12) . . ?
C96 C91 C9 122.0(12) . . ?
C93 C92 C91 121.0(13) . . ?
C92 C93 C94 120.0(13) . . ?
C95 C94 C93 119.7(13) . . ?
C95 C94 C97 120.7(14) . . ?
C93 C94 C97 119.6(14) . . ?
C94 C95 C96 121.2(13) . . ?
C95 C96 C91 120.2(13) . . ?
F93 C97 F92 103.9(17) . . ?
F93 C97 F91 105.6(17) . . ?
F92 C97 F91 102.4(16) . . ?
F93 C97 C94 116.1(14) . . ?
F92 C97 C94 114.9(15) . . ?
F91 C97 C94 112.6(15) . . ?
C106 C101 C102 117.7(12) . . ?
C106 C101 C10 122.9(13) . . ?
C102 C101 C10 119.4(13) . . ?
C103 C102 C101 121.5(13) . . ?
C104 C103 C102 118.4(14) . . ?
C105 C104 C103 121.7(13) . . ?
C105 C104 C107 118.2(14) . . ?
C103 C104 C107 120.0(13) . . ?
C104 C105 C106 117.8(14) . . ?
C101 C106 C105 122.8(13) . . ?
F103 C107 F102 106.2(14) . . ?
F103 C107 F101 109.4(15) . . ?
F102 C107 F101 103.9(13) . . ?
F103 C107 C104 112.7(12) . . ?
F102 C107 C104 113.0(14) . . ?
F101 C107 C104 111.1(13) . . ?
N11 C110 C111 115.6(10) . . ?
C116 C111 C112 118.7(12) . . ?
C116 C111 C110 117.6(11) . . ?
C112 C111 C110 123.8(11) . . ?
C113 C112 C111 120.2(12) . . ?
C112 C113 C114 121.8(12) . . ?
C115 C114 C113 118.1(12) . . ?
C115 C114 C117 120.3(13) . . ?
C113 C114 C117 121.6(12) . . ?
C114 C115 C116 120.2(13) . . ?
C111 C116 C115 120.9(12) . . ?
F111 C117 F113 108.3(15) . . ?
F111 C117 F112 103.7(13) . . ?
F113 C117 F112 104.0(13) . . ?
F111 C117 C114 114.6(12) . . ?
F113 C117 C114 113.3(12) . . ?
F112 C117 C114 112.0(13) . . ?
N12 C120 C121 112.5(11) . . ?
C122 C121 C126 119.5(13) . . ?
C122 C121 C120 121.2(12) . . ?
C126 C121 C120 119.2(12) . . ?
C121 C122 C123 120.1(13) . . ?
C124 C123 C122 119.3(13) . . ?
C123 C124 C125 119.6(13) . . ?
C123 C124 C127 120.3(14) . . ?
C125 C124 C127 120.1(13) . . ?
C126 C125 C124 120.9(13) . . ?
C125 C126 C121 120.5(13) . . ?
F121 C127 F123 106.0(18) . . ?
F121 C127 F122 103.8(15) . . ?
F123 C127 F122 101.9(16) . . ?
F121 C127 C124 115.5(15) . . ?
F123 C127 C124 113.7(14) . . ?
F122 C127 C124 114.5(14) . . ?
C312 C311 C316 120.0 . . ?
C312 C311 C5A 119.6(10) . . ?
C316 C311 C5A 120.3(10) . . ?
C311 C312 C313 120.0 . . ?
C314 C313 C312 120.0 . . ?
C313 C314 C315 120.0 . . ?
C316 C315 C314 120.0 . . ?
C315 C316 C311 120.0 . . ?
C515 C511 C514 120.0 . . ?
C513 C512 C515 120.0 . . ?
C516 C513 C512 120.0 . . ?
C516 C513 C517 115.4 . . ?
C512 C513 C517 124.6 . . ?
C511 C514 C516 120.0 . . ?
C511 C515 C512 120.0 . . ?
C513 C516 C514 120.0 . . ?

loop_
_geom_bond_atom_site_label_1
_geom_bond_atom_site_label_2
_geom_bond_distance
_geom_bond_site_symmetry_2
_geom_bond_publ_flag
Al1 N1 1.880(10) . ?
Al1 N3 1.902(11) . ?
Al1 N2 1.980(10) . ?
Al1 Al2 2.699(5) . ?
Al1 Al3 2.701(6) . ?
N1 C1 1.522(16) . ?
N1 Al3 1.889(10) 2_656 ?
N1 Al2 1.960(10) . ?
C1 C11 1.503(17) . ?
Al2 N3 1.871(10) 2_656 ?
Al2 N2 1.900(10) . ?
Al2 Al3 2.691(5) 2_656 ?
N2 C2 1.498(15) . ?
N2 Al3 1.893(10) . ?
C2 C21 1.537(18) . ?
Al3 N1 1.889(10) 2_656 ?
Al3 N3 1.959(10) . ?
Al3 Al2 2.691(5) 2_656 ?
N3 C3 1.506(14) . ?
N3 Al2 1.871(10) 2_656 ?
C3 C31 1.509(17) . ?
Al4 N5 1.887(10) 2 ?
Al4 N4 1.903(10) . ?
Al4 N6 1.981(10) . ?
Al4 Al5 2.695(5) 2 ?
Al4 Al6 2.701(6) . ?
N4 C4 1.517(15) . ?
N4 Al5 1.885(10) . ?
N4 Al6 1.968(10) . ?
C4 C41 1.487(18) . ?
Al5 N6 1.880(11) 2 ?
Al5 N5 1.969(10) . ?
Al5 Al6 2.688(5) . ?
Al5 Al4 2.695(5) 2 ?
N5 C5 1.521(16) . ?
N5 Al4 1.887(10) 2 ?
N5 Al6 1.893(10) . ?
C5 C51 1.497(17) . ?
C5A C311 1.526(19) . ?
Al6 N6 1.882(11) . ?
N6 C6 1.498(14) . ?
N6 Al5 1.880(11) 2 ?
C6 C61 1.512(17) . ?
Al7 N12 1.883(10) . ?
Al7 N7 1.886(11) . ?
Al7 N11 1.965(10) . ?
Al7 Al9 2.689(5) . ?
Al7 Al11 2.691(5) . ?
N7 C7 1.509(15) . ?
N7 Al8 1.881(11) . ?
N7 Al9 1.974(10) . ?
C7 C71 1.520(18) . ?
Al8 N8 1.887(11) . ?
Al8 N9 1.979(11) . ?
Al8 Al10 2.684(5) . ?
Al8 Al9 2.697(6) . ?
N8 C8 1.491(17) . ?
N8 Al12 1.888(11) . ?
N8 Al10 1.971(11) . ?
C8 C81 1.509(19) . ?
Al9 N11 1.872(11) . ?
Al9 N9 1.898(11) . ?
N9 C9 1.493(16) . ?
N9 Al10 1.878(10) . ?
C9 C91 1.519(18) . ?
Al10 N10 1.889(11) . ?
Al10 Al12 2.695(5) . ?
N10 C10 1.506(16) . ?
N10 Al11 1.898(11) . ?
N10 Al12 1.976(11) . ?
C10 C101 1.527(18) . ?
C11 C12 1.381(19) . ?
C11 C16 1.389(18) . ?
F11 C17 1.323(17) . ?
Al11 N11 1.894(11) . ?
Al11 N12 1.990(10) . ?
Al11 Al12 2.700(6) . ?
N11 C110 1.492(16) . ?
C12 C13 1.373(19) . ?
F12 C17 1.314(16) . ?
Al12 N12 1.887(10) . ?
N12 C120 1.509(15) . ?
C13 C14 1.382(18) . ?
F13 C17 1.313(17) . ?
C14 C15 1.370(18) . ?
C14 C17 1.493(18) . ?
C15 C16 1.393(18) . ?
C21 C26 1.408(19) . ?
C21 C22 1.40(2) . ?
F21 C27 1.31(2) . ?
C22 C23 1.372(19) . ?
F22 C27 1.29(2) . ?
C23 C24 1.36(2) . ?
F23 C27 1.321(18) . ?
C24 C25 1.41(2) . ?
C24 C27 1.49(2) . ?
C25 C26 1.362(19) . ?
C31 C36 1.376(16) . ?
C31 C32 1.404(18) . ?
F31 C37 1.316(17) . ?
C32 C33 1.359(18) . ?
F32 C37 1.355(16) . ?
C33 C34 1.388(17) . ?
F33 C37 1.318(16) . ?
C34 C35 1.364(19) . ?
C34 C37 1.485(18) . ?
C35 C36 1.397(18) . ?
C41 C42 1.364(19) . ?
C41 C46 1.383(18) . ?
F41 C47 1.34(2) . ?
C42 C43 1.393(19) . ?
F42 C47 1.33(2) . ?
C43 C44 1.38(2) . ?
F43 C47 1.28(2) . ?
C44 C45 1.35(2) . ?
C44 C47 1.48(2) . ?
C45 C46 1.39(2) . ?
C51 C52 1.394(18) . ?
C51 C56 1.385(18) . ?
F51 C57 1.269(18) . ?
C52 C53 1.377(19) . ?
F52 C57 1.32(2) . ?
C53 C54 1.373(19) . ?
F53 C57 1.274(19) . ?
C54 C55 1.383(19) . ?
C54 C57 1.50(2) . ?
C55 C56 1.373(18) . ?
C61 C62 1.387(18) . ?
C61 C66 1.392(16) . ?
F61 C67 1.318(17) . ?
C62 C63 1.385(18) . ?
F62 C67 1.343(16) . ?
C63 C64 1.382(17) . ?
F63 C67 1.336(16) . ?
C64 C65 1.407(19) . ?
C64 C67 1.473(18) . ?
C65 C66 1.391(18) . ?
C71 C72 1.366(19) . ?
C71 C76 1.39(2) . ?
F71 C77 1.344(18) . ?
C72 C73 1.356(19) . ?
F72 C77 1.296(17) . ?
C73 C74 1.40(2) . ?
F73 C77 1.316(17) . ?
C74 C75 1.387(19) . ?
C74 C77 1.503(19) . ?
C75 C76 1.385(18) . ?
C81 C86 1.38(2) . ?
C81 C82 1.392(18) . ?
F81 C87 1.280(17) . ?
C82 C83 1.394(19) . ?
F82 C87 1.305(17) . ?
C83 C84 1.36(2) . ?
F83 C87 1.359(19) . ?
C84 C85 1.39(2) . ?
C84 C87 1.48(2) . ?
C85 C86 1.36(2) . ?
C91 C92 1.405(19) . ?
C91 C96 1.403(18) . ?
F91 C97 1.308(19) . ?
C92 C93 1.379(19) . ?
F92 C97 1.30(2) . ?
C93 C94 1.383(19) . ?
F93 C97 1.240(19) . ?
C94 C95 1.37(2) . ?
C94 C97 1.47(2) . ?
C95 C96 1.377(19) . ?
C101 C106 1.348(19) . ?
C101 C102 1.398(19) . ?
F101 C107 1.322(18) . ?
C102 C103 1.381(19) . ?
F102 C107 1.317(19) . ?
C103 C104 1.38(2) . ?
F103 C107 1.313(18) . ?
C104 C105 1.37(2) . ?
C104 C107 1.52(2) . ?
C105 C106 1.395(19) . ?
C110 C111 1.523(18) . ?
C111 C116 1.384(18) . ?
C111 C112 1.395(17) . ?
F111 C117 1.297(17) . ?
C112 C113 1.370(18) . ?
F112 C117 1.336(18) . ?
C113 C114 1.390(18) . ?
F113 C117 1.300(17) . ?
C114 C115 1.393(19) . ?
C114 C117 1.461(19) . ?
C115 C116 1.394(19) . ?
C120 C121 1.537(18) . ?
C121 C122 1.364(18) . ?
C121 C126 1.390(18) . ?
F121 C127 1.27(2) . ?
C122 C123 1.43(2) . ?
F122 C127 1.314(19) . ?
C123 C124 1.38(2) . ?
F123 C127 1.31(2) . ?
C124 C125 1.382(19) . ?
C124 C127 1.46(2) . ?
C125 C126 1.376(19) . ?
C311 C312 1.3897 . ?
C311 C316 1.3900 . ?
C312 C313 1.3901 . ?
C313 C314 1.3898 . ?
C314 C315 1.3900 . ?
C315 C316 1.3900 . ?
C511 C515 1.3899 . ?
C511 C514 1.3900 . ?
C512 C513 1.3900 . ?
C512 C515 1.3901 . ?
C513 C516 1.3898 . ?
C513 C517 1.3988 . ?
C514 C516 1.3903 . ?
